data_7000944
loop_
_publ_author_name
'Zhao, Zhou'
'He, Xiang'
'Zhao, Yongmei'
'Shao, Min'
'Zhu, Shourong'

_publ_section_title
;
 Coordination polymer based on Cu(ii), Co(ii) and
 4,4&#x2032;-bipyridine-2,6,2&#x2032;,6&#x2032;-tetracarboxylate:
 synthesis, structure and adsorption properties
;
_journal_issue 15
_journal_name_full 'Dalton Transactions'
_journal_page_first 2802
_journal_page_last 2811
_journal_paper_doi 10.1039/b813167h
_journal_year 2009
_chemical_formula_sum 'C14 H14 N2 O11'
_chemical_formula_weight 386.27
_chemical_name_systematic
;
?
;
_space_group_IT_number 2
_symmetry_cell_setting triclinic
_symmetry_space_group_name_Hall '-P 1'
_symmetry_space_group_name_H-M 'P -1'
_atom_sites_solution_hydrogens geom
_atom_sites_solution_primary direct
_atom_sites_solution_secondary difmap
_audit_creation_method SHELXL-97
_cell_angle_alpha 97.952(11)
_cell_angle_beta 103.674(13)
_cell_angle_gamma 110.541(12)
_cell_formula_units_Z 2
_cell_length_a 7.012(6)
_cell_length_b 9.438(9)
_cell_length_c 13.165(12)
_cell_measurement_reflns_used 516
_cell_measurement_temperature 293(2)
_cell_measurement_theta_max 20.56
_cell_measurement_theta_min 2.54
_cell_volume 768.9(12)
_computing_cell_refinement 'Saint (Bruker, 2000)'
_computing_data_collection 'Smart apex (Bruker, 2000)'
_computing_data_reduction 'Saint (Bruker, 2000)'
_computing_molecular_graphics 'SHELXTL (Sheldrick, 2000)'
_computing_publication_material 'SHELXTL (Sheldrick, 2000)'
_computing_structure_refinement 'SHELXL-97 (Sheldrick, 1997)'
_computing_structure_solution 'SHELXS-97 (Sheldrick, 1990)'
_diffrn_ambient_temperature 293(2)
_diffrn_measured_fraction_theta_full 0.937
_diffrn_measured_fraction_theta_max 0.937
_diffrn_measurement_device_type 'CCD area detector'
_diffrn_measurement_method \w
_diffrn_radiation_monochromator graphite
_diffrn_radiation_source 'fine-focus sealed tube'
_diffrn_radiation_type MoK\a
_diffrn_radiation_wavelength 0.71073
_diffrn_reflns_av_R_equivalents 0.0554
_diffrn_reflns_av_sigmaI/netI 0.1103
_diffrn_reflns_limit_h_max 8
_diffrn_reflns_limit_h_min -8
_diffrn_reflns_limit_k_max 11
_diffrn_reflns_limit_k_min -12
_diffrn_reflns_limit_l_max 16
_diffrn_reflns_limit_l_min -13
_diffrn_reflns_number 4593
_diffrn_reflns_theta_full 27.28
_diffrn_reflns_theta_max 27.28
_diffrn_reflns_theta_min 2.38
_exptl_absorpt_coefficient_mu 0.147
_exptl_absorpt_correction_T_max 0.9762
_exptl_absorpt_correction_T_min 0.9532
_exptl_absorpt_correction_type multi-scan
_exptl_absorpt_process_details 'SADABS (Sheldrick, 1996)'
_exptl_crystal_colour colorless
_exptl_crystal_density_diffrn 1.668
_exptl_crystal_density_method 'not measured'
_exptl_crystal_description block
_exptl_crystal_F_000 400
_exptl_crystal_size_max 0.40
_exptl_crystal_size_mid 0.30
_exptl_crystal_size_min 0.20
_refine_diff_density_max 0.318
_refine_diff_density_min -0.310
_refine_diff_density_rms 0.089
_refine_ls_extinction_coef 0.030(7)
_refine_ls_extinction_expression Fc^*^=kFc[1+0.001xFc^2^\l^3^/sin(2\q)]^-1/4^
_refine_ls_extinction_method SHELXL
_refine_ls_goodness_of_fit_ref 0.947
_refine_ls_hydrogen_treatment constr
_refine_ls_matrix_type full
_refine_ls_number_parameters 246
_refine_ls_number_reflns 3233
_refine_ls_number_restraints 0
_refine_ls_restrained_S_all 0.947
_refine_ls_R_factor_all 0.1515
_refine_ls_R_factor_gt 0.0757
_refine_ls_shift/su_max 0.000
_refine_ls_shift/su_mean 0.000
_refine_ls_structure_factor_coef Fsqd
_refine_ls_weighting_details 'calc w=1/[\s^2^(Fo^2^)+(0.0927P)^2^+0.0000P] where P=(Fo^2^+2Fc^2^)/3'
_refine_ls_weighting_scheme calc
_refine_ls_wR_factor_gt 0.1652
_refine_ls_wR_factor_ref 0.2094
_reflns_number_gt 1543
_reflns_number_total 3233
_reflns_threshold_expression >2sigma(I)
_cod_data_source_file b813167h.txt
_cod_data_source_block b
_cod_original_sg_symbol_H-M P-1
_cod_database_code 7000944

loop_
_symmetry_equiv_pos_as_xyz
'x, y, z'
'-x, -y, -z'

loop_
_atom_site_label
_atom_site_type_symbol
_atom_site_fract_x
_atom_site_fract_y
_atom_site_fract_z
_atom_site_U_iso_or_equiv
_atom_site_adp_type
_atom_site_occupancy
_atom_site_symmetry_multiplicity
_atom_site_calc_flag
_atom_site_refinement_flags
_atom_site_disorder_assembly
_atom_site_disorder_group
C16 C 0.6397(7) 0.2929(4) 1.4780(3) 0.0344(10) Uani 1 1 d . . .
H16A H 0.5598 0.1863 1.4507 0.041 Uiso 1 1 calc R . .
N2 N 0.8708(5) 0.5034(4) 1.6320(2) 0.0339(8) Uani 1 1 d . . .
C12 C 0.7465(6) 0.5532(4) 1.4605(3) 0.0318(9) Uani 1 1 d . . .
H12A H 0.7486 0.6263 1.4197 0.038 Uiso 1 1 calc R . .
N1 N 0.3139(5) 0.2337(3) 1.0705(2) 0.0319(8) Uani 1 1 d . . .
C10 C 0.4666(6) 0.1868(4) 1.2392(3) 0.0325(9) Uani 1 1 d . . .
H10A H 0.4980 0.1165 1.2761 0.039 Uiso 1 1 calc R . .
C8 C 0.4665(7) 0.4359(4) 1.2341(3) 0.0342(10) Uani 1 1 d . . .
H8A H 0.4985 0.5387 1.2672 0.041 Uiso 1 1 calc R . .
C17 C 0.6335(6) 0.3945(4) 1.4116(3) 0.0304(9) Uani 1 1 d . . .
C15 C 0.7643(7) 0.3506(4) 1.5842(3) 0.0326(10) Uani 1 1 d . . .
C13 C 0.8547(7) 0.6016(4) 1.5691(3) 0.0324(9) Uani 1 1 d . . .
C4 C 0.7951(7) 0.2394(5) 1.6506(3) 0.0358(10) Uani 1 1 d . . .
C9 C 0.5206(6) 0.3385(4) 1.2946(3) 0.0305(9) Uani 1 1 d . . .
C3 C 0.9715(7) 0.7706(4) 1.6256(3) 0.0360(10) Uani 1 1 d . . .
C2 C 0.3061(7) 0.4878(4) 1.0632(3) 0.0349(10) Uani 1 1 d . . .
C5 C 0.3666(6) 0.1405(4) 1.1296(3) 0.0321(9) Uani 1 1 d . . .
C7 C 0.3655(6) 0.3796(4) 1.1250(3) 0.0312(9) Uani 1 1 d . . .
C1 C 0.3120(7) -0.0225(4) 1.0689(3) 0.0359(10) Uani 1 1 d . . .
O4 O 0.2077(5) 0.4290(3) 0.9622(2) 0.0553(10) Uani 1 1 d . . .
H4A H 0.1701 0.4922 0.9358 0.066 Uiso 1 1 calc R . .
O2 O 0.2247(5) -0.0706(3) 0.9740(2) 0.0524(9) Uani 1 1 d . . .
O8 O 1.0051(6) 0.8609(3) 1.5596(2) 0.0577(10) Uani 1 1 d . . .
H8B H 1.0717 0.9519 1.5941 0.069 Uiso 1 1 calc R . .
O7 O 1.0271(6) 0.8157(3) 1.7219(2) 0.0592(10) Uani 1 1 d . . .
O6 O 0.6639(5) 0.1054(3) 1.6294(2) 0.0572(10) Uani 1 1 d . . .
O5 O 0.9729(5) 0.2986(3) 1.7291(2) 0.0504(9) Uani 1 1 d . . .
H5A H 0.9862 0.2309 1.7595 0.061 Uiso 1 1 calc R . .
O3 O 0.3564(6) 0.6217(3) 1.1093(2) 0.0564(10) Uani 1 1 d . . .
O1 O 0.3743(6) -0.1018(3) 1.1331(2) 0.0579(10) Uani 1 1 d . . .
H1A H 0.3733 -0.1805 1.0974 0.069 Uiso 1 1 calc R . .
O1W O 1.2865(5) 1.1402(3) 1.6649(2) 0.0530(9) Uani 1 1 d . . .
H1WA H 1.3175 1.1756 1.7323 0.080 Uiso 1 1 d R . .
H1WB H 1.3963 1.1298 1.6542 0.080 Uiso 1 1 d R . .
O2W O 0.1077(5) 0.6186(3) 0.8656(2) 0.0592(10) Uani 1 1 d . . .
H2WA H 0.1618 0.7169 0.8906 0.089 Uiso 1 1 d R . .
H2WB H 0.0688 0.6144 0.7987 0.089 Uiso 1 1 d R . .
O3W O 1.1035(5) 0.1224(3) 1.8358(2) 0.0562(10) Uani 1 1 d . . .
H3WA H 1.0952 0.0296 1.8197 0.084 Uiso 1 1 d R . .
H3WB H 1.1640 0.1547 1.9035 0.084 Uiso 1 1 d R . .

loop_
_atom_site_aniso_label
_atom_site_aniso_U_11
_atom_site_aniso_U_22
_atom_site_aniso_U_33
_atom_site_aniso_U_23
_atom_site_aniso_U_13
_atom_site_aniso_U_12
C16 0.043(3) 0.024(2) 0.031(2) 0.0055(16) 0.0037(19) 0.0127(19)
N2 0.042(2) 0.0292(18) 0.0303(17) 0.0090(14) 0.0081(16) 0.0151(16)
C12 0.041(2) 0.028(2) 0.030(2) 0.0091(17) 0.0103(18) 0.0176(19)
N1 0.041(2) 0.0244(17) 0.0322(17) 0.0083(14) 0.0074(15) 0.0173(15)
C10 0.043(2) 0.0223(19) 0.029(2) 0.0064(16) 0.0031(18) 0.0152(18)
C8 0.046(3) 0.024(2) 0.031(2) 0.0036(16) 0.0088(19) 0.0146(19)
C17 0.039(2) 0.026(2) 0.026(2) 0.0068(16) 0.0066(18) 0.0142(18)
C15 0.043(3) 0.024(2) 0.030(2) 0.0057(16) 0.0096(19) 0.0134(19)
C13 0.043(3) 0.026(2) 0.029(2) 0.0072(16) 0.0107(19) 0.0146(19)
C4 0.046(3) 0.035(2) 0.026(2) 0.0074(17) 0.007(2) 0.019(2)
C9 0.036(2) 0.028(2) 0.027(2) 0.0067(16) 0.0073(18) 0.0137(18)
C3 0.042(3) 0.030(2) 0.031(2) 0.0096(18) 0.0031(19) 0.0139(19)
C2 0.048(3) 0.027(2) 0.031(2) 0.0080(17) 0.006(2) 0.021(2)
C5 0.044(3) 0.026(2) 0.028(2) 0.0090(16) 0.0084(19) 0.0166(19)
C7 0.042(3) 0.0223(19) 0.030(2) 0.0066(16) 0.0076(19) 0.0167(18)
C1 0.052(3) 0.025(2) 0.031(2) 0.0084(17) 0.010(2) 0.018(2)
O4 0.093(3) 0.0385(17) 0.0349(16) 0.0123(14) 0.0004(17) 0.0382(18)
O2 0.087(3) 0.0309(16) 0.0302(16) 0.0029(13) -0.0010(16) 0.0264(16)
O8 0.088(3) 0.0245(16) 0.0387(17) 0.0066(13) 0.0058(17) 0.0063(16)
O7 0.093(3) 0.0300(17) 0.0361(18) 0.0006(14) 0.0047(18) 0.0158(17)
O6 0.070(2) 0.0307(17) 0.0525(19) 0.0179(14) 0.0022(17) 0.0071(16)
O5 0.062(2) 0.0345(17) 0.0436(17) 0.0153(14) -0.0030(16) 0.0172(16)
O3 0.084(3) 0.0255(16) 0.0485(18) 0.0037(14) -0.0033(17) 0.0266(16)
O1 0.103(3) 0.0315(17) 0.0414(18) 0.0074(14) 0.0070(18) 0.0392(18)
O1W 0.058(2) 0.0378(17) 0.0502(19) 0.0060(15) 0.0068(17) 0.0124(16)
O2W 0.089(3) 0.0395(18) 0.0353(17) 0.0094(14) -0.0031(17) 0.0240(18)
O3W 0.088(3) 0.0342(17) 0.0376(16) 0.0058(13) -0.0041(16) 0.0302(17)

loop_
_atom_type_symbol
_atom_type_description
_atom_type_scat_dispersion_real
_atom_type_scat_dispersion_imag
_atom_type_scat_source
C C 0.0033 0.0016 'International Tables Vol C Tables 4.2.6.8 and 6.1.1.4'
H H 0.0000 0.0000 'International Tables Vol C Tables 4.2.6.8 and 6.1.1.4'
N N 0.0061 0.0033 'International Tables Vol C Tables 4.2.6.8 and 6.1.1.4'
O O 0.0106 0.0060 'International Tables Vol C Tables 4.2.6.8 and 6.1.1.4'

loop_
_geom_angle_atom_site_label_1
_geom_angle_atom_site_label_2
_geom_angle_atom_site_label_3
_geom_angle
_geom_angle_site_symmetry_1
_geom_angle_site_symmetry_3
_geom_angle_publ_flag
C15 C16 C17 119.8(3) . . ?
C15 C16 H16A 120.1 . . ?
C17 C16 H16A 120.1 . . ?
C13 N2 C15 116.1(3) . . ?
C13 C12 C17 120.0(3) . . ?
C13 C12 H12A 120.0 . . ?
C17 C12 H12A 120.0 . . ?
C7 N1 C5 115.6(3) . . ?
C5 C10 C9 119.9(3) . . ?
C5 C10 H10A 120.0 . . ?
C9 C10 H10A 120.0 . . ?
C7 C8 C9 119.6(3) . . ?
C7 C8 H8A 120.2 . . ?
C9 C8 H8A 120.2 . . ?
C16 C17 C12 116.4(3) . . ?
C16 C17 C9 122.2(3) . . ?
C12 C17 C9 121.3(3) . . ?
N2 C15 C16 123.9(3) . . ?
N2 C15 C4 116.8(3) . . ?
C16 C15 C4 119.3(3) . . ?
N2 C13 C12 123.5(3) . . ?
N2 C13 C3 114.6(3) . . ?
C12 C13 C3 121.9(3) . . ?
O6 C4 O5 124.7(4) . . ?
O6 C4 C15 121.7(4) . . ?
O5 C4 C15 113.6(4) . . ?
C10 C9 C8 116.6(3) . . ?
C10 C9 C17 121.7(3) . . ?
C8 C9 C17 121.7(3) . . ?
O7 C3 O8 124.6(4) . . ?
O7 C3 C13 122.5(3) . . ?
O8 C3 C13 112.9(3) . . ?
O3 C2 O4 124.9(4) . . ?
O3 C2 C7 119.4(3) . . ?
O4 C2 C7 115.6(3) . . ?
N1 C5 C10 123.9(3) . . ?
N1 C5 C1 115.9(3) . . ?
C10 C5 C1 120.2(3) . . ?
N1 C7 C8 124.3(3) . . ?
N1 C7 C2 117.8(3) . . ?
C8 C7 C2 117.9(3) . . ?
O2 C1 O1 125.4(4) . . ?
O2 C1 C5 123.7(3) . . ?
O1 C1 C5 110.9(3) . . ?
C2 O4 H4A 109.5 . . ?
C3 O8 H8B 109.5 . . ?
C4 O5 H5A 109.5 . . ?
C1 O1 H1A 109.5 . . ?
H1WA O1W H1WB 106.8 . . ?
H2WA O2W H2WB 99.6 . . ?
H3WA O3W H3WB 105.6 . . ?

loop_
_geom_bond_atom_site_label_1
_geom_bond_atom_site_label_2
_geom_bond_distance
_geom_bond_site_symmetry_2
_geom_bond_publ_flag
C16 C15 1.376(5) . ?
C16 C17 1.388(5) . ?
C16 H16A 0.9300 . ?
N2 C13 1.342(4) . ?
N2 C15 1.343(5) . ?
C12 C13 1.375(5) . ?
C12 C17 1.395(5) . ?
C12 H12A 0.9300 . ?
N1 C7 1.340(4) . ?
N1 C5 1.340(4) . ?
C10 C5 1.377(5) . ?
C10 C9 1.388(5) . ?
C10 H10A 0.9300 . ?
C8 C7 1.375(5) . ?
C8 C9 1.388(5) . ?
C8 H8A 0.9300 . ?
C17 C9 1.478(5) . ?
C15 C4 1.496(5) . ?
C13 C3 1.495(5) . ?
C4 O6 1.220(5) . ?
C4 O5 1.294(5) . ?
C3 O7 1.201(4) . ?
C3 O8 1.304(4) . ?
C2 O3 1.210(4) . ?
C2 O4 1.282(4) . ?
C2 C7 1.499(5) . ?
C5 C1 1.502(5) . ?
C1 O2 1.195(4) . ?
C1 O1 1.302(4) . ?
O4 H4A 0.8200 . ?
O8 H8B 0.8200 . ?
O5 H5A 0.8200 . ?
O1 H1A 0.8200 . ?
O1W H1WA 0.8500 . ?
O1W H1WB 0.8500 . ?
O2W H2WA 0.8501 . ?
O2W H2WB 0.8501 . ?
O3W H3WA 0.8502 . ?
O3W H3WB 0.8500 . ?

loop_
_geom_hbond_atom_site_label_D
_geom_hbond_atom_site_label_H
_geom_hbond_atom_site_label_A
_geom_hbond_distance_DH
_geom_hbond_distance_HA
_geom_hbond_distance_DA
_geom_hbond_angle_DHA
_geom_hbond_site_symmetry_A
O4 H4A O2W 0.82 1.72 2.530(4) 171.4 .
O5 H5A O3W 0.82 1.79 2.586(4) 161.7 .
O8 H8B O1W 0.82 1.82 2.610(4) 162.7 .
O1 H1A O3 0.82 1.86 2.540(4) 139.6 1_545
C10 H10A O1 0.93 2.33 2.659(5) 100.2 .
C16 H16A O6 0.93 2.59 2.857(5) 96.8 .

loop_
_geom_torsion_atom_site_label_1
_geom_torsion_atom_site_label_2
_geom_torsion_atom_site_label_3
_geom_torsion_atom_site_label_4
_geom_torsion
_geom_torsion_site_symmetry_1
_geom_torsion_site_symmetry_2
_geom_torsion_site_symmetry_3
_geom_torsion_site_symmetry_4
_geom_torsion_publ_flag
C15 C16 C17 C12 -4.1(6) . . . . ?
C15 C16 C17 C9 173.6(4) . . . . ?
C13 C12 C17 C16 -0.5(6) . . . . ?
C13 C12 C17 C9 -178.3(4) . . . . ?
C13 N2 C15 C16 -1.7(6) . . . . ?
C13 N2 C15 C4 175.0(4) . . . . ?
C17 C16 C15 N2 5.5(7) . . . . ?
C17 C16 C15 C4 -171.1(4) . . . . ?
C15 N2 C13 C12 -3.3(6) . . . . ?
C15 N2 C13 C3 178.8(4) . . . . ?
C17 C12 C13 N2 4.4(6) . . . . ?
C17 C12 C13 C3 -177.8(4) . . . . ?
N2 C15 C4 O6 157.4(4) . . . . ?
C16 C15 C4 O6 -25.7(6) . . . . ?
N2 C15 C4 O5 -23.9(5) . . . . ?
C16 C15 C4 O5 153.0(4) . . . . ?
C5 C10 C9 C8 0.6(6) . . . . ?
C5 C10 C9 C17 -178.2(4) . . . . ?
C7 C8 C9 C10 -0.2(6) . . . . ?
C7 C8 C9 C17 178.6(4) . . . . ?
C16 C17 C9 C10 -18.4(6) . . . . ?
C12 C17 C9 C10 159.3(4) . . . . ?
C16 C17 C9 C8 162.8(4) . . . . ?
C12 C17 C9 C8 -19.5(6) . . . . ?
N2 C13 C3 O7 -18.3(6) . . . . ?
C12 C13 C3 O7 163.7(4) . . . . ?
N2 C13 C3 O8 161.6(4) . . . . ?
C12 C13 C3 O8 -16.3(6) . . . . ?
C7 N1 C5 C10 0.1(6) . . . . ?
C7 N1 C5 C1 -179.2(4) . . . . ?
C9 C10 C5 N1 -0.6(6) . . . . ?
C9 C10 C5 C1 178.7(4) . . . . ?
C5 N1 C7 C8 0.3(6) . . . . ?
C5 N1 C7 C2 -178.8(4) . . . . ?
C9 C8 C7 N1 -0.3(6) . . . . ?
C9 C8 C7 C2 178.8(4) . . . . ?
O3 C2 C7 N1 -177.7(4) . . . . ?
O4 C2 C7 N1 0.8(6) . . . . ?
O3 C2 C7 C8 3.2(6) . . . . ?
O4 C2 C7 C8 -178.4(4) . . . . ?
N1 C5 C1 O2 -0.9(6) . . . . ?
C10 C5 C1 O2 179.7(4) . . . . ?
N1 C5 C1 O1 178.5(4) . . . . ?
C10 C5 C1 O1 -0.9(6) . . . . ?

loop_
_cod_related_entry_id
_cod_related_entry_database
_cod_related_entry_code
1 ChemSpider 30652592
